data_2227244
loop_
_publ_author_name
'Dassonneville, Benjamin'
'Schollmeyer, Dieter'
'Witulski, Bernhard'
'Detert, Heiner'

_publ_section_title
;
 4-Methyl-9-[(4-methylphenyl)sulfonyl]thiopyrano[3,4-<i>b</i>]indole-3(9<i>H</i>)-thione
;
_journal_coeditor_code BT5362
_journal_issue 10
_journal_name_full 'Acta Crystallographica Section E'
_journal_page_first o2665
_journal_paper_doi 10.1107/S1600536810038201
_journal_volume 66
_journal_year 2010
_chemical_formula_iupac 'C19 H15 N O2 S3'
_chemical_formula_moiety 'C19 H15 N O2 S3'
_chemical_formula_sum 'C19 H15 N O2 S3'
_chemical_formula_weight 385.50
_chemical_name_systematic
;
4-Methyl-9-[(4-methylphenyl)sulfonyl]thiopyrano[3,4-<i>b</i>]indole-
3(9<i>H</i>)-thione
;
_space_group_IT_number 14
_symmetry_cell_setting monoclinic
_symmetry_space_group_name_Hall '-P 2yn'
_symmetry_space_group_name_H-M 'P 1 21/n 1'
_atom_sites_solution_hydrogens geom
_atom_sites_solution_primary direct
_atom_sites_solution_secondary difmap
_audit_creation_method SHELXL-97
_cell_angle_alpha 90.00
_cell_angle_beta 96.124(3)
_cell_angle_gamma 90.00
_cell_formula_units_Z 4
_cell_length_a 13.2530(4)
_cell_length_b 8.2423(3)
_cell_length_c 15.4500(16)
_cell_measurement_reflns_used 25
_cell_measurement_temperature 193(2)
_cell_measurement_theta_max 70
_cell_measurement_theta_min 60
_cell_volume 1678.05(19)
_computing_cell_refinement '<i>CAD-4 Software</i> (Enraf--Nonius, 1989)'
_computing_data_collection '<i>CAD-4 Software</i> (Enraf--Nonius, 1989)'
_computing_data_reduction 'CORINC (Dr\"ager & Gattow, 1971)'
_computing_molecular_graphics 'PLATON (Spek, 2009)'
_computing_publication_material 'PLATON (Spek, 2009)'
_computing_structure_refinement 'SHELXL97 (Sheldrick, 2008)'
_computing_structure_solution 'SIR97 (Altomare <i>et al.</i>, 1999)'
_diffrn_ambient_temperature 193(2)
_diffrn_measured_fraction_theta_full 1.000
_diffrn_measured_fraction_theta_max 1.000
_diffrn_measurement_device '\k-geometry diffractometer'
_diffrn_measurement_device_type 'Enraf--Nonius CAD-4'
_diffrn_measurement_method \w/2\q
_diffrn_radiation_monochromator graphite
_diffrn_radiation_type CuK\a
_diffrn_radiation_wavelength 1.54178
_diffrn_reflns_av_R_equivalents 0.0000
_diffrn_reflns_av_sigmaI/netI 0.0325
_diffrn_reflns_limit_h_max 16
_diffrn_reflns_limit_h_min 0
_diffrn_reflns_limit_k_max 10
_diffrn_reflns_limit_k_min 0
_diffrn_reflns_limit_l_max 18
_diffrn_reflns_limit_l_min -18
_diffrn_reflns_number 3167
_diffrn_reflns_theta_full 69.92
_diffrn_reflns_theta_max 69.92
_diffrn_reflns_theta_min 4.18
_diffrn_standards_decay_% 2
_diffrn_standards_interval_time 60
_diffrn_standards_number 3
_exptl_absorpt_coefficient_mu 4.150
_exptl_absorpt_correction_T_max 0.70
_exptl_absorpt_correction_T_min 0.42
_exptl_absorpt_correction_type numerical
_exptl_absorpt_process_details '(de Meulenaer & Tompa, 1965)'
_exptl_crystal_colour violet
_exptl_crystal_density_diffrn 1.526
_exptl_crystal_density_method 'not measured'
_exptl_crystal_description needle
_exptl_crystal_F_000 800
_exptl_crystal_size_max 0.60
_exptl_crystal_size_mid 0.10
_exptl_crystal_size_min 0.10
_refine_diff_density_max 0.416
_refine_diff_density_min -0.362
_refine_ls_extinction_method none
_refine_ls_goodness_of_fit_ref 1.040
_refine_ls_hydrogen_treatment constr
_refine_ls_matrix_type full
_refine_ls_number_parameters 228
_refine_ls_number_reflns 3167
_refine_ls_number_restraints 0
_refine_ls_restrained_S_all 1.040
_refine_ls_R_factor_all 0.0453
_refine_ls_R_factor_gt 0.0370
_refine_ls_shift/su_max 0.000
_refine_ls_shift/su_mean 0.000
_refine_ls_structure_factor_coef Fsqd
_refine_ls_weighting_details 'calc w=1/[\s^2^(Fo^2^)+(0.0530P)^2^+0.8161P] where P=(Fo^2^+2Fc^2^)/3'
_refine_ls_weighting_scheme calc
_refine_ls_wR_factor_obs 0.0962
_refine_ls_wR_factor_ref 0.1015
_reflns_number_gt 2714
_reflns_number_total 3167
_reflns_threshold_expression >2\s(I)
_cod_data_source_file bt5362.cif
_cod_data_source_block I
_cod_original_sg_symbol_H-M 'P 21/n'
_cod_database_code 2227244
_cod_database_fobs_code 2227244

loop_
_symmetry_equiv_pos_as_xyz
'x, y, z'
'-x+1/2, y+1/2, -z+1/2'
'-x, -y, -z'
'x-1/2, -y-1/2, z-1/2'

loop_
_atom_site_type_symbol
_atom_site_label
_atom_site_fract_x
_atom_site_fract_y
_atom_site_fract_z
_atom_site_U_iso_or_equiv
_atom_site_adp_type
_atom_site_calc_flag
_atom_site_refinement_flags
_atom_site_occupancy
_atom_site_disorder_assembly
_atom_site_disorder_group
N N1 0.30393(13) 0.4410(2) 0.44134(12) 0.0228(4) Uani d . 1 . .
C C2 0.29369(15) 0.4317(3) 0.53192(14) 0.0230(4) Uani d . 1 . .
C C3 0.21571(17) 0.4930(3) 0.57513(16) 0.0293(5) Uani d . 1 . .
H H3 0.1611 0.5518 0.5451 0.035 Uiso calc R 1 . .
C C4 0.22049(18) 0.4654(3) 0.66365(16) 0.0336(5) Uani d . 1 . .
H H4 0.1683 0.5064 0.6952 0.040 Uiso calc R 1 . .
C C5 0.30000(19) 0.3790(3) 0.70717(16) 0.0346(5) Uani d . 1 . .
H H5 0.3005 0.3596 0.7678 0.042 Uiso calc R 1 . .
C C6 0.37865(18) 0.3204(3) 0.66405(15) 0.0309(5) Uani d . 1 . .
H H6 0.4333 0.2625 0.6947 0.037 Uiso calc R 1 . .
C C7 0.37639(15) 0.3478(2) 0.57428(14) 0.0222(4) Uani d . 1 . .
C C8 0.44351(15) 0.3017(2) 0.50942(14) 0.0211(4) Uani d . 1 . .
C C9 0.53663(16) 0.2244(3) 0.52013(15) 0.0243(4) Uani d . 1 . .
C C10 0.58968(16) 0.1801(3) 0.44741(16) 0.0263(5) Uani d . 1 . .
S S11 0.54433(4) 0.23832(8) 0.34297(4) 0.03407(17) Uani d . 1 . .
C C12 0.43366(17) 0.3397(3) 0.34993(15) 0.0303(5) Uani d . 1 . .
H H12 0.3984 0.3847 0.2987 0.036 Uiso calc R 1 . .
C C13 0.39482(15) 0.3576(2) 0.42680(14) 0.0217(4) Uani d . 1 . .
S S14 0.20305(4) 0.46546(6) 0.36740(4) 0.02438(15) Uani d . 1 . .
O O15 0.15035(12) 0.60556(19) 0.39288(12) 0.0353(4) Uani d . 1 . .
O O16 0.24145(12) 0.4613(2) 0.28475(11) 0.0367(4) Uani d . 1 . .
C C17 0.12629(15) 0.2950(2) 0.37845(13) 0.0194(4) Uani d . 1 . .
C C18 0.02728(16) 0.3153(3) 0.39707(15) 0.0268(5) Uani d . 1 . .
H H18 0.0018 0.4205 0.4072 0.032 Uiso calc R 1 . .
C C19 -0.03435(16) 0.1799(3) 0.40080(15) 0.0276(5) Uani d . 1 . .
H H19 -0.1023 0.1931 0.4137 0.033 Uiso calc R 1 . .
C C20 0.00193(16) 0.0253(3) 0.38587(14) 0.0238(4) Uani d . 1 . .
C C21 0.10251(16) 0.0078(3) 0.36982(14) 0.0254(5) Uani d . 1 . .
H H21 0.1288 -0.0977 0.3619 0.031 Uiso calc R 1 . .
C C22 0.16513(16) 0.1414(3) 0.36515(14) 0.0252(5) Uani d . 1 . .
H H22 0.2335 0.1283 0.3531 0.030 Uiso calc R 1 . .
C C23 -0.06630(18) -0.1206(3) 0.38685(16) 0.0301(5) Uani d . 1 . .
H H23A -0.1058 -0.1136 0.4368 0.045 Uiso calc R 1 . .
H H23B -0.0250 -0.2195 0.3914 0.045 Uiso calc R 1 . .
H H23C -0.1125 -0.1236 0.3329 0.045 Uiso calc R 1 . .
S S24 0.69645(4) 0.07193(8) 0.45140(5) 0.04028(18) Uani d . 1 . .
C C25 0.58643(19) 0.1818(3) 0.60888(17) 0.0365(6) Uani d . 1 . .
H H25A 0.5844 0.2758 0.6475 0.055 Uiso calc R 1 . .
H H25B 0.6572 0.1509 0.6048 0.055 Uiso calc R 1 . .
H H25C 0.5503 0.0908 0.6324 0.055 Uiso calc R 1 . .

loop_
_atom_site_aniso_label
_atom_site_aniso_U_11
_atom_site_aniso_U_22
_atom_site_aniso_U_33
_atom_site_aniso_U_12
_atom_site_aniso_U_13
_atom_site_aniso_U_23
N1 0.0188(8) 0.0218(9) 0.0278(9) 0.0008(7) 0.0021(7) 0.0015(7)
C2 0.0217(10) 0.0168(10) 0.0303(11) -0.0057(8) 0.0021(8) -0.0027(8)
C3 0.0239(11) 0.0226(11) 0.0419(13) -0.0002(9) 0.0058(9) -0.0042(10)
C4 0.0323(12) 0.0306(13) 0.0397(13) -0.0057(10) 0.0124(10) -0.0098(10)
C5 0.0410(13) 0.0341(13) 0.0299(12) -0.0074(11) 0.0089(10) -0.0040(10)
C6 0.0328(12) 0.0296(12) 0.0300(11) -0.0031(10) 0.0023(9) 0.0013(10)
C7 0.0225(10) 0.0144(10) 0.0295(11) -0.0048(8) 0.0021(8) -0.0003(8)
C8 0.0215(10) 0.0142(9) 0.0276(10) -0.0039(8) 0.0021(8) 0.0010(8)
C9 0.0207(10) 0.0166(10) 0.0354(11) -0.0020(8) 0.0014(8) 0.0027(9)
C10 0.0192(10) 0.0168(10) 0.0435(13) -0.0028(8) 0.0057(9) 0.0016(9)
S11 0.0296(3) 0.0377(3) 0.0369(3) 0.0052(2) 0.0126(2) 0.0018(3)
C12 0.0257(11) 0.0360(13) 0.0296(11) 0.0038(10) 0.0044(9) 0.0049(10)
C13 0.0185(9) 0.0172(10) 0.0293(11) -0.0017(8) 0.0020(8) 0.0021(8)
S14 0.0203(3) 0.0180(3) 0.0340(3) -0.00007(19) -0.0006(2) 0.0073(2)
O15 0.0286(8) 0.0155(8) 0.0602(11) 0.0028(7) -0.0026(8) 0.0043(7)
O16 0.0284(8) 0.0483(11) 0.0328(9) -0.0043(8) 0.0003(7) 0.0169(8)
C17 0.0197(9) 0.0135(10) 0.0245(10) 0.0000(8) 0.0005(8) 0.0010(8)
C18 0.0218(10) 0.0175(11) 0.0408(12) 0.0042(8) 0.0027(9) -0.0034(9)
C19 0.0217(10) 0.0225(11) 0.0394(12) 0.0003(9) 0.0066(9) -0.0045(9)
C20 0.0273(11) 0.0193(11) 0.0241(10) -0.0005(9) -0.0006(8) -0.0012(8)
C21 0.0295(11) 0.0158(10) 0.0305(11) 0.0054(9) 0.0008(9) -0.0043(9)
C22 0.0224(10) 0.0233(11) 0.0301(11) 0.0047(9) 0.0045(8) -0.0014(9)
C23 0.0346(12) 0.0206(11) 0.0345(12) -0.0052(9) 0.0011(9) -0.0017(9)
S24 0.0255(3) 0.0312(3) 0.0654(4) 0.0079(2) 0.0110(3) 0.0038(3)
C25 0.0316(12) 0.0363(14) 0.0401(13) 0.0056(11) -0.0034(10) 0.0049(11)

loop_
_atom_type_symbol
_atom_type_description
_atom_type_scat_dispersion_real
_atom_type_scat_dispersion_imag
_atom_type_scat_source
C C 0.0181 0.0091 'International Tables Vol C Tables 4.2.6.8 and 6.1.1.4'
H H 0.0000 0.0000 'International Tables Vol C Tables 4.2.6.8 and 6.1.1.4'
N N 0.0311 0.0180 'International Tables Vol C Tables 4.2.6.8 and 6.1.1.4'
O O 0.0492 0.0322 'International Tables Vol C Tables 4.2.6.8 and 6.1.1.4'
S S 0.3331 0.5567 'International Tables Vol C Tables 4.2.6.8 and 6.1.1.4'

loop_
_geom_angle_atom_site_label_1
_geom_angle_atom_site_label_2
_geom_angle_atom_site_label_3
_geom_angle_site_symmetry_1
_geom_angle_site_symmetry_3
_geom_angle
_geom_angle_publ_flag
C2 N1 C13 . . 107.46(17) ?
C2 N1 S14 . . 121.62(14) ?
C13 N1 S14 . . 125.24(15) ?
C3 C2 C7 . . 122.9(2) ?
C3 C2 N1 . . 127.5(2) ?
C7 C2 N1 . . 109.56(18) ?
C4 C3 C2 . . 117.4(2) ?
C3 C4 C5 . . 121.2(2) ?
C6 C5 C4 . . 121.3(2) ?
C5 C6 C7 . . 118.8(2) ?
C2 C7 C6 . . 118.4(2) ?
C2 C7 C8 . . 108.18(18) ?
C6 C7 C8 . . 133.4(2) ?
C9 C8 C13 . . 124.2(2) ?
C9 C8 C7 . . 129.7(2) ?
C13 C8 C7 . . 106.06(17) ?
C8 C9 C10 . . 121.9(2) ?
C8 C9 C25 . . 121.2(2) ?
C10 C9 C25 . . 116.88(19) ?
C9 C10 S24 . . 126.28(18) ?
C9 C10 S11 . . 120.65(16) ?
S24 C10 S11 . . 113.07(13) ?
C12 S11 C10 . . 107.07(11) ?
C13 C12 S11 . . 121.37(18) ?
C12 C13 N1 . . 126.8(2) ?
C12 C13 C8 . . 124.5(2) ?
N1 C13 C8 . . 108.67(18) ?
O16 S14 O15 . . 119.95(11) ?
O16 S14 N1 . . 105.83(9) ?
O15 S14 N1 . . 106.73(10) ?
O16 S14 C17 . . 109.53(10) ?
O15 S14 C17 . . 108.39(10) ?
N1 S14 C17 . . 105.43(9) ?
C18 C17 C22 . . 121.02(19) ?
C18 C17 S14 . . 119.77(16) ?
C22 C17 S14 . . 119.17(16) ?
C17 C18 C19 . . 119.2(2) ?
C18 C19 C20 . . 121.0(2) ?
C21 C20 C19 . . 118.7(2) ?
C21 C20 C23 . . 120.5(2) ?
C19 C20 C23 . . 120.8(2) ?
C22 C21 C20 . . 121.2(2) ?
C21 C22 C17 . . 118.86(19) ?
C2 C3 H3 . . 121.00 ?
C4 C3 H3 . . 121.00 ?
C3 C4 H4 . . 119.00 ?
C5 C4 H4 . . 119.00 ?
C4 C5 H5 . . 119.00 ?
C6 C5 H5 . . 119.00 ?
C5 C6 H6 . . 121.00 ?
C7 C6 H6 . . 121.00 ?
S11 C12 H12 . . 119.00 ?
C13 C12 H12 . . 119.00 ?
C17 C18 H18 . . 120.00 ?
C19 C18 H18 . . 120.00 ?
C18 C19 H19 . . 119.00 ?
C20 C19 H19 . . 120.00 ?
C20 C21 H21 . . 119.00 ?
C22 C21 H21 . . 119.00 ?
C17 C22 H22 . . 121.00 ?
C21 C22 H22 . . 121.00 ?
C20 C23 H23A . . 109.00 ?
C20 C23 H23B . . 109.00 ?
C20 C23 H23C . . 109.00 ?
H23A C23 H23B . . 110.00 ?
H23A C23 H23C . . 109.00 ?
H23B C23 H23C . . 109.00 ?
C9 C25 H25A . . 110.00 ?
C9 C25 H25B . . 109.00 ?
C9 C25 H25C . . 109.00 ?
H25A C25 H25B . . 109.00 ?
H25A C25 H25C . . 109.00 ?
H25B C25 H25C . . 109.00 ?

loop_
_geom_bond_atom_site_label_1
_geom_bond_atom_site_label_2
_geom_bond_site_symmetry_2
_geom_bond_distance
_geom_bond_publ_flag
N1 C2 . 1.422(3) ?
N1 C13 . 1.425(3) ?
N1 S14 . 1.6756(18) ?
C2 C3 . 1.384(3) ?
C2 C7 . 1.398(3) ?
C3 C4 . 1.381(3) ?
C4 C5 . 1.385(4) ?
C5 C6 . 1.383(3) ?
C6 C7 . 1.403(3) ?
C7 C8 . 1.459(3) ?
C8 C9 . 1.383(3) ?
C8 C13 . 1.443(3) ?
C9 C10 . 1.435(3) ?
C9 C25 . 1.499(3) ?
C10 S24 . 1.668(2) ?
C10 S11 . 1.729(2) ?
S11 C12 . 1.702(2) ?
C12 C13 . 1.352(3) ?
S14 O16 . 1.4245(18) ?
S14 O15 . 1.4265(17) ?
S14 C17 . 1.754(2) ?
C17 C18 . 1.383(3) ?
C17 C22 . 1.390(3) ?
C18 C19 . 1.388(3) ?
C19 C20 . 1.390(3) ?
C20 C21 . 1.389(3) ?
C20 C23 . 1.505(3) ?
C21 C22 . 1.385(3) ?
C3 H3 . 0.9500 ?
C4 H4 . 0.9500 ?
C5 H5 . 0.9500 ?
C6 H6 . 0.9500 ?
C12 H12 . 0.9500 ?
C18 H18 . 0.9500 ?
C19 H19 . 0.9500 ?
C21 H21 . 0.9500 ?
C22 H22 . 0.9500 ?
C23 H23A . 0.9800 ?
C23 H23B . 0.9800 ?
C23 H23C . 0.9800 ?
C25 H25A . 0.9800 ?
C25 H25B . 0.9800 ?
C25 H25C . 0.9800 ?

loop_
_geom_hbond_atom_site_label_D
_geom_hbond_atom_site_label_H
_geom_hbond_atom_site_label_A
_geom_hbond_site_symmetry_A
_geom_hbond_distance_DH
_geom_hbond_distance_HA
_geom_hbond_distance_DA
_geom_hbond_angle_DHA
C21 H21 O15 1_545 0.95 2.50 3.387(3) 155
C22 H22 O16 2_545 0.95 2.59 3.116(3) 116

loop_
_geom_torsion_atom_site_label_1
_geom_torsion_atom_site_label_2
_geom_torsion_atom_site_label_3
_geom_torsion_atom_site_label_4
_geom_torsion_site_symmetry_1
_geom_torsion_site_symmetry_2
_geom_torsion_site_symmetry_3
_geom_torsion_site_symmetry_4
_geom_torsion
_geom_torsion_publ_flag
C13 N1 C2 C3 . . . . -178.6(2) ?
S14 N1 C2 C3 . . . . -24.0(3) ?
C13 N1 C2 C7 . . . . 1.1(2) ?
S14 N1 C2 C7 . . . . 155.80(15) ?
C7 C2 C3 C4 . . . . -1.5(3) ?
N1 C2 C3 C4 . . . . 178.3(2) ?
C2 C3 C4 C5 . . . . -0.3(3) ?
C3 C4 C5 C6 . . . . 1.5(4) ?
C4 C5 C6 C7 . . . . -0.9(4) ?
C3 C2 C7 C6 . . . . 2.1(3) ?
N1 C2 C7 C6 . . . . -177.71(18) ?
C3 C2 C7 C8 . . . . -179.74(19) ?
N1 C2 C7 C8 . . . . 0.5(2) ?
C5 C6 C7 C2 . . . . -0.8(3) ?
C5 C6 C7 C8 . . . . -178.5(2) ?
C2 C7 C8 C9 . . . . 176.6(2) ?
C6 C7 C8 C9 . . . . -5.6(4) ?
C2 C7 C8 C13 . . . . -1.9(2) ?
C6 C7 C8 C13 . . . . 176.0(2) ?
C13 C8 C9 C10 . . . . -5.5(3) ?
C7 C8 C9 C10 . . . . 176.3(2) ?
C13 C8 C9 C25 . . . . 175.0(2) ?
C7 C8 C9 C25 . . . . -3.2(3) ?
C8 C9 C10 S24 . . . . -173.91(17) ?
C25 C9 C10 S24 . . . . 5.6(3) ?
C8 C9 C10 S11 . . . . 5.9(3) ?
C25 C9 C10 S11 . . . . -174.60(17) ?
C9 C10 S11 C12 . . . . -2.1(2) ?
S24 C10 S11 C12 . . . . 177.70(12) ?
C10 S11 C12 C13 . . . . -2.2(2) ?
S11 C12 C13 N1 . . . . 179.22(17) ?
S11 C12 C13 C8 . . . . 3.1(3) ?
C2 N1 C13 C12 . . . . -178.9(2) ?
S14 N1 C13 C12 . . . . 27.6(3) ?
C2 N1 C13 C8 . . . . -2.3(2) ?
S14 N1 C13 C8 . . . . -155.83(15) ?
C9 C8 C13 C12 . . . . 0.7(3) ?
C7 C8 C13 C12 . . . . 179.3(2) ?
C9 C8 C13 N1 . . . . -176.00(19) ?
C7 C8 C13 N1 . . . . 2.6(2) ?
C2 N1 S14 O16 . . . . -177.20(16) ?
C13 N1 S14 O16 . . . . -27.17(19) ?
C2 N1 S14 O15 . . . . 53.96(18) ?
C13 N1 S14 O15 . . . . -156.01(17) ?
C2 N1 S14 C17 . . . . -61.18(18) ?
C13 N1 S14 C17 . . . . 88.86(18) ?
O16 S14 C17 C18 . . . . -124.30(18) ?
O15 S14 C17 C18 . . . . 8.3(2) ?
N1 S14 C17 C18 . . . . 122.24(18) ?
O16 S14 C17 C22 . . . . 53.38(19) ?
O15 S14 C17 C22 . . . . -174.07(17) ?
N1 S14 C17 C22 . . . . -60.09(19) ?
C22 C17 C18 C19 . . . . -1.2(3) ?
S14 C17 C18 C19 . . . . 176.40(17) ?
C17 C18 C19 C20 . . . . -0.2(3) ?
C18 C19 C20 C21 . . . . 2.1(3) ?
C18 C19 C20 C23 . . . . -177.8(2) ?
C19 C20 C21 C22 . . . . -2.5(3) ?
C23 C20 C21 C22 . . . . 177.3(2) ?
C20 C21 C22 C17 . . . . 1.2(3) ?
C18 C17 C22 C21 . . . . 0.8(3) ?
S14 C17 C22 C21 . . . . -176.89(16) ?

loop_
_cod_related_entry_id
_cod_related_entry_database
_cod_related_entry_code
1 ChemSpider 30656187
